data_7027155
loop_
_publ_author_name
'Polborn, Kurt'
'Severin, Kay'

_publ_section_title
;
 A facile method for the synthesis of heterobimetallic chloro-bridged
 complexes containing (R3P)2MCl (M&#x2005;=&#x2005;Pt or Pd) fragments
;
_journal_issue 5
_journal_name_full 'Journal of the Chemical Society, Dalton Transactions'
_journal_page_first 759
_journal_paper_doi 10.1039/a808210c
_journal_year 1999
_chemical_formula_moiety 'C27 H59 CL2 P2 Pd Pt         B F4'
_chemical_formula_sum 'C27 H59 B Cl2 F4 P2 Pd Pt'
_chemical_formula_weight 904.88
_chemical_name_systematic
; 
 ? 
;
_space_group_IT_number 14
_symmetry_cell_setting monoclinic
_symmetry_space_group_name_Hall '-P 2yn'
_symmetry_space_group_name_H-M 'P 1 21/n 1'
_atom_sites_solution_hydrogens geom
_atom_sites_solution_primary direct
_atom_sites_solution_secondary difmap
_audit_creation_method SHELXL
_cell_angle_alpha 90.00(2)
_cell_angle_beta 104.745(15)
_cell_angle_gamma 90.00(2)
_cell_formula_units_Z 4
_cell_length_a 13.675(2)
_cell_length_b 14.791(3)
_cell_length_c 19.451(4)
_cell_measurement_reflns_used 25
_cell_measurement_temperature 293(2)
_cell_measurement_theta_max 16
_cell_measurement_theta_min 9
_cell_volume 3804.7(13)
_computing_cell_refinement CAD4(Nonius,_1977)
_computing_data_collection CAD4(Nonius,_1977)
_computing_data_reduction process_MOLEN(Fair,_1990)
_computing_molecular_graphics ZORTEP(Zsolnai,_1994)
_computing_publication_material 'SHELXL-93 (Sheldrick, 1993)'
_computing_structure_refinement 'SHELXL-93 (Sheldrick, 1993)'
_computing_structure_solution 'SHELXS-86 (Sheldrick, 1990)'
_diffrn_ambient_temperature 293(2)
_diffrn_measurement_device Nonius_CAD4
_diffrn_measurement_method \o-2\T-scan
_diffrn_radiation_monochromator graphite
_diffrn_radiation_source 'fine-focus sealed tube'
_diffrn_radiation_type MoK\a
_diffrn_radiation_wavelength 0.71073
_diffrn_reflns_av_R_equivalents 0.0938
_diffrn_reflns_av_sigmaI/netI 0.0370
_diffrn_reflns_limit_h_max 15
_diffrn_reflns_limit_h_min -15
_diffrn_reflns_limit_k_max 0
_diffrn_reflns_limit_k_min -16
_diffrn_reflns_limit_l_max 0
_diffrn_reflns_limit_l_min -22
_diffrn_reflns_number 6153
_diffrn_reflns_theta_max 23.99
_diffrn_reflns_theta_min 2.51
_diffrn_standards_decay_% -5.2
_diffrn_standards_interval_time 7200
_diffrn_standards_number 3
_exptl_absorpt_coefficient_mu 4.405
_exptl_absorpt_correction_T_max 0.9975
_exptl_absorpt_correction_T_min 0.6635
_exptl_absorpt_correction_type empirical
_exptl_crystal_colour yellow
_exptl_crystal_density_diffrn 1.580
_exptl_crystal_description bloc
_exptl_crystal_F_000 1800
_exptl_crystal_size_max .53
_exptl_crystal_size_mid .37
_exptl_crystal_size_min .27
_refine_diff_density_max 1.305
_refine_diff_density_min -1.527
_refine_diff_density_rms 0.145
_refine_ls_extinction_method none
_refine_ls_goodness_of_fit_all 1.162
_refine_ls_goodness_of_fit_obs 1.178
_refine_ls_hydrogen_treatment riding
_refine_ls_matrix_type full
_refine_ls_number_parameters 389
_refine_ls_number_reflns 5961
_refine_ls_number_restraints 82
_refine_ls_restrained_S_all 1.161
_refine_ls_restrained_S_obs 1.175
_refine_ls_R_factor_all 0.0750
_refine_ls_R_factor_obs 0.0520
_refine_ls_shift/esd_max 0.079
_refine_ls_shift/esd_mean 0.010
_refine_ls_structure_factor_coef Fsqd
_refine_ls_weighting_details 'w=1/[\s^2^(Fo^2^)+(0.0765P)^2^+2.8249P] where P=(Fo^2^+2Fc^2^)/3'
_refine_ls_weighting_scheme calc
_refine_ls_wR_factor_all 0.1426
_refine_ls_wR_factor_obs 0.1241
_reflns_number_observed 4478
_reflns_number_total 5961
_reflns_observed_criterion >2sigma(I)
_cod_data_source_file 808210csup1.cif
_cod_data_source_block Severin_2
_cod_depositor_comments
;
The following automatic conversions were performed:

'_refine_ls_weighting_scheme' value 'calc
w=1/[\s^2^(Fo^2^)+(0.0765P)^2^+2.8249P] where P=(Fo^2^+2Fc^2^)/3' was
changed to 'calc'. New tag '_refine_ls_weighting_details' was
created. The value of the new tag was set to
'w=1/[\s^2^(Fo^2^)+(0.0765P)^2^+2.8249P] where P=(Fo^2^+2Fc^2^)/3'.

Automatic conversion script
Id: cif_fix_values 3143 2015-03-26 13:38:13Z robertas 
;
_cod_original_cell_volume 3804.7(12)
_cod_original_sg_symbol_H-M P21/n
_cod_database_code 7027155

loop_
_symmetry_equiv_pos_as_xyz
'x, y, z'
'-x+1/2, y+1/2, -z+1/2'
'-x, -y, -z'
'x-1/2, -y-1/2, z-1/2'

loop_
_atom_site_aniso_label
_atom_site_aniso_U_11
_atom_site_aniso_U_22
_atom_site_aniso_U_33
_atom_site_aniso_U_23
_atom_site_aniso_U_13
_atom_site_aniso_U_12
Pt1 0.0688(3) 0.0505(2) 0.0520(2) -0.0016(2) 0.0160(2) -0.0002(2)
Pd1 0.0921(6) 0.0528(4) 0.0849(6) 0.0077(4) 0.0180(5) -0.0004(4)
Cl1 0.158(3) 0.0559(15) 0.075(2) -0.0086(13) 0.033(2) -0.008(2)
Cl2 0.160(3) 0.0582(15) 0.0611(15) 0.0036(12) 0.024(2) -0.014(2)
P1 0.091(2) 0.0622(15) 0.0546(14) -0.0028(12) 0.0235(13) 0.0030(14)
P2 0.0653(14) 0.0547(13) 0.0559(13) -0.0017(11) 0.0180(11) -0.0038(11)
B1 0.188(23) 0.097(14) 0.126(17) -0.002(12) 0.086(18) -0.032(16)
F1 0.146(15) 0.128(12) 0.157(15) -0.062(10) 0.046(12) -0.002(10)
F2 0.561(46) 0.119(22) 0.268(31) -0.027(21) 0.267(31) -0.142(27)
F3 0.237(26) 0.203(29) 0.355(44) 0.054(27) 0.126(27) 0.062(22)
F4 0.488(46) 0.276(31) 0.120(16) 0.001(18) 0.136(20) -0.151(31)
F1A 0.253(50) 0.372(60) 0.316(58) -0.123(51) 0.001(44) 0.054(46)
F2A 0.470(64) 0.068(27) 0.230(48) 0.025(29) 0.156(45) 0.075(38)
F3A 0.294(48) 0.109(23) 0.106(19) -0.041(17) 0.053(25) -0.056(28)
F4A 0.397(52) 0.125(24) 0.171(32) -0.065(24) 0.197(33) -0.092(29)
C1 0.156(13) 0.076(9) 0.147(13) -0.016(9) 0.053(11) -0.042(9)
C2 0.186(15) 0.115(12) 0.181(15) 0.035(11) 0.059(13) -0.033(11)
C3 0.148(13) 0.112(11) 0.125(12) 0.050(10) 0.027(10) -0.023(10)
C4 0.099(8) 0.086(8) 0.054(6) -0.012(5) 0.016(5) -0.013(6)
C5 0.092(8) 0.096(9) 0.084(8) -0.012(7) 0.002(6) 0.005(7)
C6 0.118(11) 0.099(10) 0.095(9) 0.002(8) -0.001(8) -0.017(8)
C7 0.110(11) 0.156(15) 0.121(12) 0.010(11) 0.016(9) 0.021(11)
C8 0.117(10) 0.074(7) 0.077(7) -0.002(6) 0.040(7) 0.010(7)
C9 0.110(10) 0.111(11) 0.108(10) -0.014(8) 0.056(9) 0.008(8)
C10 0.120(12) 0.131(13) 0.140(13) -0.002(11) 0.072(11) 0.034(10)
C11 0.110(14) 0.186(20) 0.235(24) 0.000(18) 0.077(15) 0.010(13)
C12 0.115(9) 0.066(7) 0.071(7) -0.002(5) 0.033(6) -0.005(6)
C13 0.156(12) 0.084(8) 0.070(7) 0.018(6) 0.047(8) 0.029(8)
C14 0.170(15) 0.121(12) 0.092(10) 0.038(9) 0.029(10) -0.016(11)
C15 0.185(19) 0.195(22) 0.154(17) 0.085(16) 0.051(15) 0.023(16)
C16 0.079(7) 0.075(7) 0.080(7) -0.006(6) 0.019(6) -0.013(6)
C17 0.075(8) 0.098(9) 0.128(11) -0.022(8) 0.020(7) -0.012(7)
C18 0.084(11) 0.146(16) 0.243(23) -0.007(16) 0.022(12) -0.004(10)
C19 0.117(17) 0.237(30) 0.360(42) -0.061(26) 0.096(22) -0.028(17)
C20 0.080(6) 0.045(5) 0.065(6) 0.001(4) 0.027(5) 0.011(5)
C21 0.071(7) 0.075(7) 0.076(7) 0.006(6) 0.020(5) 0.011(5)
C22 0.091(9) 0.083(8) 0.111(10) 0.019(7) 0.015(7) 0.017(7)
C23 0.079(9) 0.148(14) 0.140(12) 0.039(11) 0.032(8) 0.031(9)
C24 0.094(7) 0.062(6) 0.057(5) -0.005(5) 0.020(5) -0.002(5)
C25 0.140(11) 0.065(7) 0.062(6) -0.013(5) 0.036(7) -0.009(7)
C26 0.181(14) 0.076(8) 0.059(7) -0.019(6) 0.018(8) -0.014(8)
C27 0.201(17) 0.120(12) 0.065(8) -0.003(8) 0.021(9) -0.006(12)

loop_
_atom_site_label
_atom_site_type_symbol
_atom_site_fract_x
_atom_site_fract_y
_atom_site_fract_z
_atom_site_U_iso_or_equiv
_atom_site_thermal_displace_type
_atom_site_occupancy
_atom_site_calc_flag
_atom_site_refinement_flags
_atom_site_disorder_group
Pt1 Pt 0.38123(3) 0.07417(2) 0.65719(2) 0.0570(2) Uani 1 d . .
Pd1 Pd 0.42287(7) 0.29153(5) 0.59008(5) 0.0774(3) Uani 1 d . .
Cl1 Cl 0.4051(3) 0.2276(2) 0.6994(2) 0.0953(10) Uani 1 d . .
Cl2 Cl 0.3712(3) 0.1435(2) 0.54496(14) 0.0939(9) Uani 1 d . .
P1 P 0.3906(2) 0.0369(2) 0.77138(13) 0.0682(7) Uani 1 d . .
P2 P 0.3599(2) -0.0647(2) 0.60940(13) 0.0582(6) Uani 1 d . .
B1 B 0.2301(10) -0.3851(6) 0.5026(6) 0.129(8) Uani 1 d D .
F1 F 0.1852(16) -0.3243(10) 0.5329(11) 0.142(8) Uani 0.64(3) d PDU 1
F2 F 0.2084(21) -0.4652(8) 0.5217(13) 0.286(20) Uani 0.64(3) d PDU 1
F3 F 0.3269(11) -0.3718(17) 0.5215(18) 0.255(16) Uani 0.64(3) d PDU 1
F4 F 0.1965(26) -0.3763(17) 0.4338(6) 0.284(18) Uani 0.64(3) d PDU 1
F1A F 0.1409(19) -0.3517(33) 0.4962(28) 0.327(30) Uani 0.36(3) d PDU 2
F2A F 0.2328(37) -0.4693(11) 0.5230(19) 0.244(27) Uani 0.36(3) d PDU 2
F3A F 0.2966(30) -0.3391(24) 0.5502(14) 0.169(18) Uani 0.36(3) d PDU 2
F4A F 0.2546(39) -0.3805(23) 0.4421(13) 0.208(20) Uani 0.36(3) d PDU 2
C1 C 0.4594(14) 0.4291(9) 0.6173(10) 0.124(5) Uani 1 d DU .
H1A H 0.3908(14) 0.4230(9) 0.6145(10) 0.148 Uiso 1 calc R .
H1B H 0.5025(14) 0.4534(9) 0.6580(10) 0.148 Uiso 1 calc R .
C2 C 0.4967(18) 0.4024(12) 0.5619(9) 0.158(7) Uani 1 d DU .
H2 H 0.5654(18) 0.4088(12) 0.5654(9) 0.190 Uiso 1 calc R .
C3 C 0.4354(13) 0.3664(11) 0.5015(9) 0.130(6) Uani 1 d DU .
H3A H 0.3665(13) 0.3597(11) 0.4975(9) 0.156 Uiso 1 calc R .
H3B H 0.4625(13) 0.3487(11) 0.4643(9) 0.156 Uiso 1 calc R .
C4 C 0.5103(9) 0.0793(8) 0.8267(5) 0.081(3) Uani 1 d . .
H4A H 0.5106(9) 0.1447(8) 0.8235(5) 0.097 Uiso 1 calc R .
H4B H 0.5151(9) 0.0634(8) 0.8758(5) 0.097 Uiso 1 calc R .
C5 C 0.6011(9) 0.0431(9) 0.8063(7) 0.094(4) Uani 1 d . .
H5A H 0.5937(9) 0.0551(9) 0.7562(7) 0.113 Uiso 1 calc R .
H5B H 0.6031(9) -0.0220(9) 0.8127(7) 0.113 Uiso 1 calc R .
C6 C 0.6998(11) 0.0820(9) 0.8478(8) 0.109(5) Uani 1 d . .
H6A H 0.7091(11) 0.0679(9) 0.8978(8) 0.131 Uiso 1 calc R .
H6B H 0.6977(11) 0.1472(9) 0.8427(8) 0.131 Uiso 1 calc R .
C7 C 0.7913(12) 0.0441(13) 0.8223(8) 0.132(5) Uani 1 d . .
H7A H 0.8524(16) 0.0728(51) 0.8486(40) 0.158 Uiso 1 calc R .
H7B H 0.7814(39) 0.0563(63) 0.7726(15) 0.158 Uiso 1 calc R .
H7C H 0.7963(48) -0.0200(16) 0.8302(50) 0.158 Uiso 1 calc R .
C8 C 0.2917(10) 0.0966(8) 0.7982(6) 0.087(3) Uani 1 d . .
H8A H 0.2952(10) 0.0811(8) 0.8472(6) 0.104 Uiso 1 calc R .
H8B H 0.3045(10) 0.1610(8) 0.7966(6) 0.104 Uiso 1 calc R .
C9 C 0.1862(10) 0.0779(9) 0.7541(8) 0.105(4) Uani 1 d . .
H9A H 0.1700(10) 0.0149(9) 0.7598(8) 0.126 Uiso 1 calc R .
H9B H 0.1838(10) 0.0876(9) 0.7044(8) 0.126 Uiso 1 calc R .
C10 C 0.1070(12) 0.1374(12) 0.7744(9) 0.124(5) Uani 1 d . .
H10A H 0.1091(12) 0.1273(12) 0.8241(9) 0.148 Uiso 1 calc R .
H10B H 0.1234(12) 0.2003(12) 0.7690(9) 0.148 Uiso 1 calc R .
C11 C 0.0040(14) 0.1192(15) 0.7308(12) 0.171(8) Uani 1 d . .
H11A H 0.0019(29) 0.1276(94) 0.6815(13) 0.205 Uiso 1 calc R .
H11B H -0.0426(20) 0.1601(63) 0.7441(53) 0.205 Uiso 1 calc R .
H11C H -0.0144(42) 0.0581(32) 0.7385(57) 0.205 Uiso 1 calc R .
C12 C 0.3834(10) -0.0787(7) 0.8001(6) 0.082(3) Uani 1 d . .
H12A H 0.3202(10) -0.1044(7) 0.7726(6) 0.099 Uiso 1 calc R .
H12B H 0.4377(10) -0.1126(7) 0.7884(6) 0.099 Uiso 1 calc R .
C13 C 0.3897(12) -0.0935(8) 0.8791(6) 0.100(4) Uani 1 d . .
H13A H 0.4544(12) -0.0707(8) 0.9066(6) 0.120 Uiso 1 calc R .
H13B H 0.3374(12) -0.0576(8) 0.8915(6) 0.120 Uiso 1 calc R .
C14 C 0.3790(14) -0.1885(11) 0.9007(8) 0.129(6) Uani 1 d . .
H14A H 0.3155(14) -0.2126(11) 0.8724(8) 0.155 Uiso 1 calc R .
H14B H 0.4332(14) -0.2244(11) 0.8909(8) 0.155 Uiso 1 calc R .
C15 C 0.3815(16) -0.1970(15) 0.9751(9) 0.176(9) Uani 1 d . .
H15A H 0.3640(107) -0.2578(29) 0.9847(18) 0.212 Uiso 1 calc R .
H15B H 0.3338(80) -0.1557(70) 0.9866(20) 0.212 Uiso 1 calc R .
H15C H 0.4482(33) -0.1833(96) 1.0034(9) 0.212 Uiso 1 calc R .
C16 C 0.2482(8) -0.1244(8) 0.6180(6) 0.078(3) Uani 1 d . .
H16A H 0.2487(8) -0.1842(8) 0.5976(6) 0.094 Uiso 1 calc R .
H16B H 0.2526(8) -0.1321(8) 0.6682(6) 0.094 Uiso 1 calc R .
C17 C 0.1498(9) -0.0810(9) 0.5843(8) 0.101(4) Uani 1 d . .
H17A H 0.1382(9) -0.0832(9) 0.5330(8) 0.122 Uiso 1 calc R .
H17B H 0.1518(9) -0.0181(9) 0.5985(8) 0.122 Uiso 1 calc R .
C18 C 0.0602(12) -0.1306(13) 0.6067(12) 0.161(8) Uani 1 d . .
H18A H 0.0552(12) -0.1925(13) 0.5897(12) 0.193 Uiso 1 calc R .
H18B H 0.0736(12) -0.1318(13) 0.6581(12) 0.193 Uiso 1 calc R .
C19 C -0.0338(16) -0.0841(17) 0.5771(15) 0.232(14) Uani 1 d . .
H19A H -0.0834(47) -0.1032(106) 0.6012(75) 0.278 Uiso 1 calc R .
H19B H -0.0571(81) -0.0981(110) 0.5274(28) 0.278 Uiso 1 calc R .
H19C H -0.0234(38) -0.0201(19) 0.5830(99) 0.278 Uiso 1 calc R .
C20 C 0.4643(7) -0.1425(6) 0.6442(5) 0.062(2) Uani 1 d . .
H20A H 0.4702(7) -0.1518(6) 0.6944(5) 0.074 Uiso 1 calc R .
H20B H 0.4482(7) -0.2004(6) 0.6206(5) 0.074 Uiso 1 calc R .
C21 C 0.5643(8) -0.1114(7) 0.6350(6) 0.074(3) Uani 1 d . .
H21A H 0.5767(8) -0.0502(7) 0.6530(6) 0.088 Uiso 1 calc R .
H21B H 0.5616(8) -0.1101(7) 0.5847(6) 0.088 Uiso 1 calc R .
C22 C 0.6521(9) -0.1712(9) 0.6729(7) 0.097(4) Uani 1 d . .
H22A H 0.6559(9) -0.1704(9) 0.7234(7) 0.117 Uiso 1 calc R .
H22B H 0.6375(9) -0.2329(9) 0.6565(7) 0.117 Uiso 1 calc R .
C23 C 0.7538(10) -0.1451(11) 0.6627(8) 0.122(5) Uani 1 d . .
H23A H 0.7532(26) -0.1516(64) 0.6135(13) 0.146 Uiso 1 calc R .
H23B H 0.8048(14) -0.1837(46) 0.6911(42) 0.146 Uiso 1 calc R .
H23C H 0.7681(34) -0.0834(24) 0.6770(49) 0.146 Uiso 1 calc R .
C24 C 0.3483(9) -0.0613(7) 0.5141(5) 0.071(3) Uani 1 d . .
H24A H 0.2919(9) -0.0220(7) 0.4927(5) 0.085 Uiso 1 calc R .
H24B H 0.4089(9) -0.0331(7) 0.5067(5) 0.085 Uiso 1 calc R .
C25 C 0.3331(11) -0.1494(8) 0.4743(5) 0.087(3) Uani 1 d . .
H25A H 0.2761(11) -0.1812(8) 0.4840(5) 0.105 Uiso 1 calc R .
H25B H 0.3927(11) -0.1869(8) 0.4905(5) 0.105 Uiso 1 calc R .
C26 C 0.3135(12) -0.1337(9) 0.3941(6) 0.107(5) Uani 1 d . .
H26A H 0.2548(12) -0.0949(9) 0.3792(6) 0.129 Uiso 1 calc R .
H26B H 0.3708(12) -0.1010(9) 0.3855(6) 0.129 Uiso 1 calc R .
C27 C 0.2968(14) -0.2142(11) 0.3486(6) 0.131(6) Uani 1 d . .
H27A H 0.2741(76) -0.1961(11) 0.2997(7) 0.157 Uiso 1 calc R .
H27B H 0.2465(56) -0.2518(36) 0.3608(37) 0.157 Uiso 1 calc R .
H27C H 0.3589(21) -0.2473(37) 0.3556(40) 0.157 Uiso 1 calc R .

loop_
_atom_type_symbol
_atom_type_description
_atom_type_scat_dispersion_real
_atom_type_scat_dispersion_imag
_atom_type_scat_source
C C 0.0033 0.0016 'International Tables Vol C Tables 4.2.6.8 and 6.1.1.4'
H H 0.0000 0.0000 'International Tables Vol C Tables 4.2.6.8 and 6.1.1.4'
Pt Pt -1.7033 8.3905 'International Tables Vol C Tables 4.2.6.8 and 6.1.1.4'
Pd Pd -0.9988 1.0072 'International Tables Vol C Tables 4.2.6.8 and 6.1.1.4'
Cl Cl 0.1484 0.1585 'International Tables Vol C Tables 4.2.6.8 and 6.1.1.4'
P P 0.1023 0.0942 'International Tables Vol C Tables 4.2.6.8 and 6.1.1.4'
F F 0.0171 0.0103 'International Tables Vol C Tables 4.2.6.8 and 6.1.1.4'
B B 0.0013 0.0007 'International Tables Vol C Tables 4.2.6.8 and 6.1.1.4'

loop_
_geom_angle_atom_site_label_1
_geom_angle_atom_site_label_2
_geom_angle_atom_site_label_3
_geom_angle
P2 Pt1 P1 98.80(9)
P2 Pt1 Cl2 92.49(9)
P1 Pt1 Cl2 168.61(10)
P2 Pt1 Cl1 175.43(9)
P1 Pt1 Cl1 85.74(10)
Cl2 Pt1 Cl1 82.98(10)
Cl1 Pd1 Cl2 82.97(10)
Pd1 Cl1 Pt1 96.02(10)
Pt1 Cl2 Pd1 96.59(10)
C8 P1 C12 105.7(6)
C8 P1 C4 106.7(6)
C12 P1 C4 104.7(6)
C8 P1 Pt1 107.9(4)
C12 P1 Pt1 122.6(4)
C4 P1 Pt1 108.3(4)
C16 P2 C24 104.5(5)
C16 P2 C20 105.0(5)
C24 P2 C20 104.6(5)
C16 P2 Pt1 115.6(4)
C24 P2 Pt1 111.4(3)
C20 P2 Pt1 114.7(3)
F3 B1 F2 110.4(9)
F1A B1 F2A 110.3(10)
F1A B1 F4A 110.2(10)
F2A B1 F4A 109.3(9)
F3 B1 F4 110.1(9)
F2 B1 F4 109.8(9)
F3 B1 F1 109.3(9)
F2 B1 F1 109.2(9)
F4 B1 F1 108.0(9)
F1A B1 F3A 109.7(9)
F2A B1 F3A 108.6(9)
F4A B1 F3A 108.7(9)
C1 C2 C3 121.5(22)
C5 C4 P1 113.7(8)
C4 C5 C6 114.5(11)
C5 C6 C7 112.1(12)
C9 C8 P1 115.2(8)
C8 C9 C10 112.8(12)
C11 C10 C9 112.6(15)
C13 C12 P1 116.7(8)
C14 C13 C12 115.8(11)
C15 C14 C13 112.8(15)
C17 C16 P2 116.2(9)
C16 C17 C18 110.9(12)
C19 C18 C17 110.1(18)
C21 C20 P2 114.5(7)
C20 C21 C22 113.3(9)
C23 C22 C21 115.3(11)
C25 C24 P2 117.7(7)
C24 C25 C26 111.1(9)
C27 C26 C25 116.9(11)

loop_
_geom_bond_atom_site_label_1
_geom_bond_atom_site_label_2
_geom_bond_distance
Pt1 P2 2.243(2)
Pt1 P1 2.260(3)
Pt1 Cl2 2.384(3)
Pt1 Cl1 2.407(3)
Pd1 Cl1 2.396(3)
Pd1 Cl2 2.397(3)
P1 C8 1.800(11)
P1 C12 1.810(10)
P1 C4 1.825(11)
P2 C16 1.809(10)
P2 C24 1.820(9)
P2 C20 1.824(9)
B1 F1A 1.293(11)
B1 F3 1.295(11)
B1 F2 1.299(11)
B1 F2A 1.305(11)
B1 F4A 1.305(11)
B1 F4 1.306(11)
B1 F1 1.311(10)
B1 F3A 1.311(11)
C1 C2 1.36(2)
C2 C3 1.37(2)
C4 C5 1.49(2)
C5 C6 1.50(2)
C6 C7 1.56(2)
C8 C9 1.50(2)
C9 C10 1.52(2)
C10 C11 1.47(2)
C12 C13 1.532(15)
C13 C14 1.49(2)
C14 C15 1.44(2)
C16 C17 1.48(2)
C17 C18 1.58(2)
C18 C19 1.44(3)
C20 C21 1.496(14)
C21 C22 1.522(15)
C22 C23 1.50(2)
C24 C25 1.503(14)
C25 C26 1.531(15)
C26 C27 1.46(2)

loop_
_geom_torsion_atom_site_label_1
_geom_torsion_atom_site_label_2
_geom_torsion_atom_site_label_3
_geom_torsion_atom_site_label_4
_geom_torsion
Cl2 Pd1 Cl1 Pt1 9.04(13)
P2 Pt1 Cl1 Pd1 -1.0(15)
P1 Pt1 Cl1 Pd1 172.48(13)
Cl2 Pt1 Cl1 Pd1 -9.08(13)
P2 Pt1 Cl2 Pd1 -170.27(12)
P1 Pt1 Cl2 Pd1 17.0(7)
Cl1 Pt1 Cl2 Pd1 9.09(13)
Cl1 Pd1 Cl2 Pt1 -9.13(13)
P2 Pt1 P1 C8 -121.7(5)
Cl2 Pt1 P1 C8 50.9(8)
Cl1 Pt1 P1 C8 58.8(5)
P2 Pt1 P1 C12 1.2(5)
Cl2 Pt1 P1 C12 173.8(7)
Cl1 Pt1 P1 C12 -178.3(5)
P2 Pt1 P1 C4 123.1(4)
Cl2 Pt1 P1 C4 -64.2(7)
Cl1 Pt1 P1 C4 -56.3(4)
P1 Pt1 P2 C16 60.6(4)
Cl2 Pt1 P2 C16 -118.0(4)
Cl1 Pt1 P2 C16 -126.0(14)
P1 Pt1 P2 C24 179.7(4)
Cl2 Pt1 P2 C24 1.1(4)
Cl1 Pt1 P2 C24 -6.9(15)
P1 Pt1 P2 C20 -61.7(3)
Cl2 Pt1 P2 C20 119.7(3)
Cl1 Pt1 P2 C20 111.7(14)
C8 P1 C4 C5 -174.3(9)
C12 P1 C4 C5 74.0(10)
Pt1 P1 C4 C5 -58.4(10)
P1 C4 C5 C6 176.0(10)
C4 C5 C6 C7 -178.0(12)
C12 P1 C8 C9 -74.5(10)
C4 P1 C8 C9 174.4(9)
Pt1 P1 C8 C9 58.3(10)
P1 C8 C9 C10 -174.0(10)
C8 C9 C10 C11 179.6(14)
C8 P1 C12 C13 -55.4(12)
C4 P1 C12 C13 57.1(11)
Pt1 P1 C12 C13 -179.3(8)
P1 C12 C13 C14 177.3(12)
C12 C13 C14 C15 -177.6(14)
C24 P2 C16 C17 -62.1(10)
C20 P2 C16 C17 -171.9(9)
Pt1 P2 C16 C17 60.8(10)
P2 C16 C17 C18 -170.3(11)
C16 C17 C18 C19 176.4(17)
C16 P2 C20 C21 173.5(8)
C24 P2 C20 C21 63.8(8)
Pt1 P2 C20 C21 -58.5(8)
P2 C20 C21 C22 172.4(8)
C20 C21 C22 C23 177.5(11)
C16 P2 C24 C25 -54.2(10)
C20 P2 C24 C25 55.9(10)
Pt1 P2 C24 C25 -179.7(8)
P2 C24 C25 C26 173.9(9)
C24 C25 C26 C27 -179.7(13)
